data_7206593
loop_
_publ_author_name
'Costa, Rub\'en D.'
'Tordera, Daniel'
'Ort\'i, Enrique'
'Bolink, Henk J.'
'Sch\"onle, Jonas'
'Graber, Stefan'
'Housecroft, Catherine E.'
'Constable, Edwin C.'
'Zampese, Jennifer A.'

_publ_section_title
;
 Copper(i) complexes for sustainable light-emitting electrochemical
 cells
;
_journal_issue 40
_journal_name_full 'Journal of Materials Chemistry'
_journal_page_first 16108
_journal_paper_doi 10.1039/c1jm12607e
_journal_volume 21
_journal_year 2011
_chemical_formula_moiety '2(C42 H32 Cu N2 P2), C4 H10 O, C H2 Cl2, 2(F6 P), H2 O'
_chemical_formula_sum 'C89 H78 Cl2 Cu2 F12 N4 O2 P6'
_chemical_formula_weight 1847.38
_chemical_name_systematic
;
?
;
_space_group_IT_number 2
_symmetry_cell_setting triclinic
_symmetry_space_group_name_Hall '-P 1'
_symmetry_space_group_name_H-M 'P -1'
_atom_sites_solution_hydrogens geom
_atom_sites_solution_primary direct
_atom_sites_solution_secondary difmap
_audit_creation_method SHELXL-97
_cell_angle_alpha 86.429(9)
_cell_angle_beta 67.721(9)
_cell_angle_gamma 62.963(8)
_cell_formula_units_Z 1
_cell_length_a 12.4818(15)
_cell_length_b 13.4450(15)
_cell_length_c 15.0834(18)
_cell_measurement_temperature 173(2)
_cell_volume 2067.6(5)
_computing_cell_refinement 'Stoe IPDS'
_computing_data_collection 'Stoe IPDS'
_computing_data_reduction 'Stoe IPDS'
_computing_molecular_graphics 'Bruker SHELXTL'
_computing_publication_material 'Bruker SHELXTL'
_computing_structure_refinement 'SHELXL-97 (Sheldrick, 1997)'
_computing_structure_solution 'SHELXS-97 (Sheldrick, 1990)'
_diffrn_ambient_temperature 173(2)
_diffrn_measured_fraction_theta_full 0.993
_diffrn_measured_fraction_theta_max 0.993
_diffrn_measurement_device_type 'Stoe IPDS'
_diffrn_measurement_method '\w scans'
_diffrn_radiation_monochromator graphite
_diffrn_radiation_source 'fine-focus sealed tube'
_diffrn_radiation_type MoK\a
_diffrn_radiation_wavelength 0.71073
_diffrn_reflns_av_R_equivalents 0.0615
_diffrn_reflns_av_sigmaI/netI 0.0341
_diffrn_reflns_limit_h_max 17
_diffrn_reflns_limit_h_min -17
_diffrn_reflns_limit_k_max 18
_diffrn_reflns_limit_k_min -18
_diffrn_reflns_limit_l_max 21
_diffrn_reflns_limit_l_min -21
_diffrn_reflns_number 53123
_diffrn_reflns_theta_full 30.00
_diffrn_reflns_theta_max 30.00
_diffrn_reflns_theta_min 2.91
_exptl_absorpt_coefficient_mu 0.774
_exptl_absorpt_correction_T_max 0.8605
_exptl_absorpt_correction_T_min 0.8300
_exptl_absorpt_correction_type multi-scan
_exptl_absorpt_process_details '(Blessing, 1951)'
_exptl_crystal_colour yellow
_exptl_crystal_density_diffrn 1.482
_exptl_crystal_density_method 'not measured'
_exptl_crystal_description block
_exptl_crystal_F_000 944
_exptl_crystal_size_max 0.25
_exptl_crystal_size_mid 0.20
_exptl_crystal_size_min 0.20
_refine_diff_density_max 0.663
_refine_diff_density_min -0.760
_refine_diff_density_rms 0.067
_refine_ls_extinction_method none
_refine_ls_goodness_of_fit_ref 1.114
_refine_ls_hydrogen_treatment constr
_refine_ls_matrix_type full
_refine_ls_number_parameters 606
_refine_ls_number_reflns 11970
_refine_ls_number_restraints 8
_refine_ls_restrained_S_all 5.892
_refine_ls_R_factor_all 0.0548
_refine_ls_R_factor_gt 0.0511
_refine_ls_shift/su_max 0.026
_refine_ls_shift/su_mean 0.001
_refine_ls_structure_factor_coef Fsqd
_refine_ls_weighting_details 'calc w=1/[\s^2^(Fo^2^)+(0.0651P)^2^+1.4814P] where P=(Fo^2^+2Fc^2^)/3'
_refine_ls_weighting_scheme calc
_refine_ls_wR_factor_gt 0.1385
_refine_ls_wR_factor_ref 0.1409
_reflns_number_gt 11147
_reflns_number_total 11970
_reflns_threshold_expression >2sigma(I)
_cod_data_source_file c1jm12607e.txt
_cod_data_source_block js61
_cod_depositor_comments
;
The following automatic conversions were performed:

'_symmetry_cell_setting' value 'Triclinic' changed to 'triclinic'
according to /home/saulius/struct/CIF-dictionaries/cif_core.dic
dictionary named 'cif_core.dic' version 2.4.1 from 2010-06-29.

Automatic conversion script
Id: cif_fix_values 1715 2011-07-08 13:25:40Z adriana 
;
_cod_original_cell_volume 2067.6(4)
_cod_original_sg_symbol_Hall -P1
_cod_original_sg_symbol_H-M P-1
_cod_database_code 7206593

loop_
_symmetry_equiv_pos_as_xyz
'x, y, z'
'-x, -y, -z'

loop_
_atom_site_label
_atom_site_type_symbol
_atom_site_fract_x
_atom_site_fract_y
_atom_site_fract_z
_atom_site_U_iso_or_equiv
_atom_site_adp_type
_atom_site_occupancy
_atom_site_symmetry_multiplicity
_atom_site_calc_flag
_atom_site_refinement_flags
_atom_site_disorder_assembly
_atom_site_disorder_group
Cu1 Cu 0.79937(8) 0.81016(7) 0.62022(6) 0.0292(2) Uani 1 1 d . . .
P1 P 0.71317(16) 0.99785(14) 0.61570(13) 0.0276(4) Uani 1 1 d . . .
P2 P 0.68208(18) 0.85002(15) 0.78011(13) 0.0316(4) Uani 1 1 d . . .
C1 C 0.5388(7) 0.9826(6) 0.7891(6) 0.0328(16) Uani 1 1 d . . .
C2 C 0.5520(6) 1.0489(6) 0.7139(6) 0.0311(16) Uani 1 1 d . . .
C3 C 0.4442(7) 1.1503(6) 0.7186(7) 0.0374(18) Uani 1 1 d . . .
H3A H 0.4529 1.1959 0.6683 0.045 Uiso 1 1 calc R . .
C4 C 0.3247(8) 1.1853(7) 0.7959(8) 0.045(2) Uani 1 1 d . . .
H4A H 0.2519 1.2545 0.7984 0.054 Uiso 1 1 calc R . .
C5 C 0.3112(8) 1.1194(7) 0.8696(7) 0.046(2) Uani 1 1 d . . .
H5A H 0.2290 1.1429 0.9222 0.055 Uiso 1 1 calc R . .
C6 C 0.4179(8) 1.0189(7) 0.8665(6) 0.042(2) Uani 1 1 d . . .
H6A H 0.4085 0.9745 0.9176 0.050 Uiso 1 1 calc R . .
C7 C 0.7841(6) 1.0729(6) 0.6506(5) 0.0289(14) Uani 1 1 d . . .
C8 C 0.7099(7) 1.1820(6) 0.7002(6) 0.0348(17) Uani 1 1 d . . .
H8A H 0.6181 1.2204 0.7172 0.042 Uiso 1 1 calc R . .
C9 C 0.7700(8) 1.2345(7) 0.7249(6) 0.0397(18) Uani 1 1 d . . .
H9A H 0.7192 1.3090 0.7583 0.048 Uiso 1 1 calc R . .
C10 C 0.9029(8) 1.1792(7) 0.7011(6) 0.0419(18) Uani 1 1 d . . .
H10A H 0.9437 1.2158 0.7177 0.050 Uiso 1 1 calc R . .
C11 C 0.9773(7) 1.0706(8) 0.6530(7) 0.043(2) Uani 1 1 d . . .
H11A H 1.0688 1.0322 0.6375 0.052 Uiso 1 1 calc R . .
C12 C 0.9183(7) 1.0177(7) 0.6273(6) 0.0345(17) Uani 1 1 d . . .
H12A H 0.9698 0.9433 0.5936 0.041 Uiso 1 1 calc R . .
C13 C 0.6841(6) 1.0593(6) 0.5105(5) 0.0299(15) Uani 1 1 d . . .
C14 C 0.6939(8) 1.1566(7) 0.4826(6) 0.0430(18) Uani 1 1 d . . .
H14A H 0.7046 1.1992 0.5234 0.052 Uiso 1 1 calc R . .
C15 C 0.6879(8) 1.1914(7) 0.3951(7) 0.050(2) Uani 1 1 d . . .
H15A H 0.6951 1.2576 0.3764 0.060 Uiso 1 1 calc R . .
C16 C 0.6717(7) 1.1307(8) 0.3354(6) 0.0435(19) Uani 1 1 d . . .
H16A H 0.6683 1.1547 0.2755 0.052 Uiso 1 1 calc R . .
C17 C 0.6605(7) 1.0349(7) 0.3630(6) 0.0423(18) Uani 1 1 d . . .
H17A H 0.6485 0.9931 0.3223 0.051 Uiso 1 1 calc R . .
C18 C 0.6667(7) 0.9994(6) 0.4501(6) 0.0363(16) Uani 1 1 d . . .
H18A H 0.6589 0.9334 0.4686 0.044 Uiso 1 1 calc R . .
C19 C 0.7690(7) 0.8887(6) 0.8332(5) 0.0345(17) Uani 1 1 d . . .
C20 C 0.7212(8) 0.9966(7) 0.8768(6) 0.0388(19) Uani 1 1 d . . .
H20A H 0.6355 1.0526 0.8856 0.047 Uiso 1 1 calc R . .
C21 C 0.7979(9) 1.0232(8) 0.9078(7) 0.049(2) Uani 1 1 d . . .
H21A H 0.7648 1.0976 0.9367 0.058 Uiso 1 1 calc R . .
C22 C 0.9217(9) 0.9420(9) 0.8966(8) 0.055(2) Uani 1 1 d . . .
H22A H 0.9739 0.9605 0.9178 0.065 Uiso 1 1 calc R . .
C23 C 0.9699(9) 0.8340(10) 0.8545(8) 0.055(3) Uani 1 1 d . . .
H23A H 1.0546 0.7777 0.8478 0.065 Uiso 1 1 calc R . .
C24 C 0.8951(8) 0.8076(8) 0.8220(7) 0.044(2) Uani 1 1 d . . .
H24A H 0.9296 0.7335 0.7918 0.053 Uiso 1 1 calc R . .
C25 C 0.6127(7) 0.7735(6) 0.8678(5) 0.0345(18) Uani 1 1 d . . .
C26 C 0.6273(9) 0.7582(7) 0.9555(6) 0.042(2) Uani 1 1 d . . .
H26A H 0.6740 0.7886 0.9715 0.050 Uiso 1 1 calc R . .
C27 C 0.5733(10) 0.6981(8) 1.0202(7) 0.051(2) Uani 1 1 d . . .
H27A H 0.5838 0.6875 1.0798 0.061 Uiso 1 1 calc R . .
C28 C 0.5050(10) 0.6545(8) 0.9975(7) 0.052(3) Uani 1 1 d . . .
H28A H 0.4686 0.6136 1.0414 0.062 Uiso 1 1 calc R . .
C29 C 0.4891(10) 0.6700(8) 0.9106(7) 0.052(2) Uani 1 1 d . . .
H29A H 0.4410 0.6405 0.8954 0.062 Uiso 1 1 calc R . .
C30 C 0.5439(8) 0.7288(7) 0.8459(6) 0.043(2) Uani 1 1 d . . .
H30A H 0.5340 0.7383 0.7860 0.051 Uiso 1 1 calc R . .
N1 N 0.9958(5) 0.7035(5) 0.5498(4) 0.0278(12) Uani 1 1 d . . .
N2 N 0.7871(5) 0.7172(5) 0.5263(5) 0.0314(13) Uani 1 1 d . . .
C31 C 1.0995(7) 0.6934(6) 0.5635(6) 0.0347(16) Uani 1 1 d . . .
H31A H 1.0849 0.7381 0.6174 0.042 Uiso 1 1 calc R . .
C32 C 1.2280(7) 0.6207(7) 0.5030(7) 0.043(2) Uani 1 1 d . . .
H32A H 1.2989 0.6156 0.5161 0.052 Uiso 1 1 calc R . .
C33 C 1.2510(8) 0.5572(7) 0.4249(7) 0.045(2) Uani 1 1 d . . .
H33A H 1.3383 0.5085 0.3821 0.054 Uiso 1 1 calc R . .
C34 C 1.1449(8) 0.5640(6) 0.4078(6) 0.0374(19) Uani 1 1 d . . .
C35 C 1.0183(6) 0.6383(5) 0.4731(5) 0.0280(14) Uani 1 1 d . . .
C36 C 0.9063(7) 0.6463(5) 0.4602(5) 0.0296(14) Uani 1 1 d . . .
C37 C 0.9249(8) 0.5804(6) 0.3816(6) 0.0411(18) Uani 1 1 d . . .
C38 C 0.8133(9) 0.5886(7) 0.3734(7) 0.052(2) Uani 1 1 d . . .
H38A H 0.8214 0.5462 0.3209 0.062 Uiso 1 1 calc R . .
C39 C 0.6929(8) 0.6579(7) 0.4414(8) 0.053(2) Uani 1 1 d . . .
H39A H 0.6164 0.6631 0.4375 0.064 Uiso 1 1 calc R . .
C40 C 0.6827(7) 0.7215(7) 0.5171(7) 0.0429(19) Uani 1 1 d . . .
H40A H 0.5980 0.7697 0.5639 0.051 Uiso 1 1 calc R . .
C41 C 1.0561(11) 0.5066(8) 0.3162(7) 0.053(3) Uani 1 1 d . . .
H41A H 1.0693 0.4618 0.2630 0.064 Uiso 1 1 calc RD . .
C42 C 1.1603(10) 0.4991(7) 0.3279(7) 0.051(3) Uani 1 1 d . . .
H42A H 1.2457 0.4501 0.2827 0.061 Uiso 1 1 calc R . .
P10 P 0.63251(17) 0.47962(16) 1.25051(14) 0.0326(4) Uani 1 1 d . . .
F10 F 0.7469(5) 0.4112(5) 1.2876(5) 0.0639(16) Uani 1 1 d . A .
F11 F 0.5187(6) 0.5471(6) 1.2141(5) 0.0674(18) Uani 1 1 d . A .
F12 F 0.5691(6) 0.3984(6) 1.2876(6) 0.0542(19) Uani 0.786(9) 1 d P A 1
F13 F 0.6929(7) 0.5634(7) 1.2147(7) 0.067(2) Uani 0.786(9) 1 d P A 1
F14 F 0.5413(8) 0.5595(9) 1.3514(7) 0.072(3) Uani 0.786(9) 1 d P A 1
F15 F 0.7219(8) 0.4022(9) 1.1506(6) 0.067(3) Uani 0.786(9) 1 d P A 1
F12' F 0.659(3) 0.355(3) 1.220(3) 0.123(10) Uani 0.214(9) 1 d P A 2
F13' F 0.625(4) 0.590(3) 1.270(5) 0.142(16) Uani 0.214(9) 1 d P A 2
F14' F 0.558(4) 0.471(6) 1.356(3) 0.13(2) Uani 0.214(9) 1 d P A 2
F15' F 0.709(5) 0.475(5) 1.139(3) 0.13(2) Uani 0.214(9) 1 d P A 2
C100 C 1.102(2) 0.693(3) 1.087(2) 0.087(8) Uani 0.50 1 d P B 1
H10C H 1.0453 0.6561 1.1015 0.104 Uiso 0.50 1 calc PR B 1
H10B H 1.1378 0.6875 1.0158 0.104 Uiso 0.50 1 calc PR B 1
Cl1 Cl 1.2106(11) 0.6026(8) 1.0960(8) 0.112(3) Uani 0.50 1 d P B 1
Cl2 Cl 0.9934(9) 0.8159(13) 1.1090(9) 0.138(5) Uani 0.50 1 d P B 1
C200 C 1.057(2) 0.416(2) 1.0554(18) 0.076(8) Uani 0.50 1 d P C 2
H20B H 1.0416 0.4173 0.9962 0.113 Uiso 0.50 1 calc PR C 2
H20C H 1.0269 0.3671 1.0967 0.113 Uiso 0.50 1 calc PR C 2
H20D H 1.1508 0.3875 1.0386 0.113 Uiso 0.50 1 calc PR C 2
C201 C 0.9780(16) 0.5414(17) 1.1121(11) 0.041(4) Uani 0.50 1 d PU C 2
H20E H 0.9564 0.5439 1.1825 0.049 Uiso 0.50 1 calc PRD C 2
H20F H 0.8995 0.5908 1.0990 0.049 Uiso 0.50 1 calc PR C 2
O202 O 1.105(4) 0.562(4) 1.051(3) 0.184(19) Uani 0.50 1 d PU C 2
C203 C 1.060(2) 0.691(2) 1.095(2) 0.068(8) Uani 0.50 1 d PD C 2
H20G H 0.9774 0.7428 1.0885 0.081 Uiso 0.50 1 calc PR C 2
H20H H 1.0415 0.6926 1.1650 0.081 Uiso 0.50 1 calc PR C 2
C204 C 1.143(4) 0.732(4) 1.056(3) 0.122(17) Uani 0.50 1 d PD C 2
H20I H 1.1591 0.7580 1.1069 0.183 Uiso 0.50 1 calc PR C 2
H20J H 1.1065 0.7951 1.0224 0.183 Uiso 0.50 1 calc PR C 2
H20K H 1.2261 0.6728 1.0099 0.183 Uiso 0.50 1 calc PR C 2
O300 O 0.999(3) 0.573(3) 1.105(3) 0.058(9) Uiso 0.25 1 d P D 3
O301 O 1.006(3) 0.500(3) 1.102(3) 0.059(9) Uiso 0.25 1 d P E 4

loop_
_atom_site_aniso_label
_atom_site_aniso_U_11
_atom_site_aniso_U_22
_atom_site_aniso_U_33
_atom_site_aniso_U_23
_atom_site_aniso_U_13
_atom_site_aniso_U_12
Cu1 0.0293(3) 0.0219(3) 0.0279(4) 0.0008(3) -0.0058(3) -0.0093(3)
P1 0.0280(6) 0.0217(6) 0.0294(7) 0.0056(5) -0.0084(5) -0.0114(5)
P2 0.0338(7) 0.0219(6) 0.0262(7) 0.0030(6) -0.0034(6) -0.0094(5)
C1 0.032(3) 0.024(2) 0.033(3) 0.002(2) -0.005(2) -0.011(2)
C2 0.029(2) 0.023(2) 0.036(3) 0.004(2) -0.007(2) -0.0120(19)
C3 0.031(3) 0.025(3) 0.050(4) 0.008(3) -0.013(3) -0.011(2)
C4 0.031(3) 0.029(3) 0.061(5) 0.002(3) -0.010(3) -0.009(2)
C5 0.031(3) 0.035(3) 0.049(5) -0.002(3) 0.002(3) -0.011(3)
C6 0.038(3) 0.031(3) 0.038(4) 0.002(3) -0.001(3) -0.013(3)
C7 0.031(2) 0.027(2) 0.027(3) 0.007(2) -0.009(2) -0.0147(19)
C8 0.035(3) 0.027(3) 0.039(3) 0.004(2) -0.012(2) -0.014(2)
C9 0.049(3) 0.033(3) 0.039(3) 0.005(3) -0.015(3) -0.023(2)
C10 0.049(3) 0.050(3) 0.037(3) 0.008(3) -0.015(3) -0.033(3)
C11 0.033(3) 0.052(4) 0.043(4) 0.005(3) -0.012(3) -0.021(3)
C12 0.030(2) 0.034(3) 0.032(3) 0.003(2) -0.007(2) -0.014(2)
C13 0.029(2) 0.027(2) 0.035(3) 0.009(2) -0.013(2) -0.0143(19)
C14 0.063(3) 0.037(3) 0.050(4) 0.020(3) -0.034(3) -0.032(2)
C15 0.073(3) 0.050(3) 0.059(4) 0.034(3) -0.044(3) -0.044(3)
C16 0.047(3) 0.054(4) 0.046(3) 0.021(3) -0.028(3) -0.030(3)
C17 0.047(3) 0.046(3) 0.048(4) 0.012(3) -0.028(3) -0.026(3)
C18 0.039(2) 0.033(3) 0.045(3) 0.011(2) -0.020(2) -0.021(2)
C19 0.037(3) 0.028(3) 0.027(3) 0.005(2) -0.004(2) -0.013(2)
C20 0.043(3) 0.030(3) 0.032(3) 0.002(3) -0.005(3) -0.015(3)
C21 0.059(4) 0.043(4) 0.042(4) 0.002(3) -0.012(3) -0.028(3)
C22 0.056(4) 0.064(5) 0.051(5) 0.008(4) -0.019(4) -0.036(3)
C23 0.042(4) 0.055(5) 0.057(5) 0.006(4) -0.016(4) -0.016(4)
C24 0.042(3) 0.035(3) 0.042(4) 0.003(3) -0.011(3) -0.011(3)
C25 0.040(3) 0.023(2) 0.028(3) 0.002(2) -0.003(3) -0.012(2)
C26 0.054(3) 0.036(3) 0.033(3) 0.010(3) -0.013(3) -0.023(3)
C27 0.068(4) 0.045(4) 0.035(4) 0.013(3) -0.011(3) -0.031(3)
C28 0.067(4) 0.040(3) 0.040(4) 0.008(3) -0.005(4) -0.032(3)
C29 0.064(4) 0.048(4) 0.043(4) 0.000(3) -0.007(4) -0.036(3)
C30 0.051(3) 0.037(3) 0.032(3) 0.000(3) -0.006(3) -0.022(3)
N1 0.0279(19) 0.023(2) 0.029(2) 0.0057(18) -0.0091(18) -0.0113(16)
N2 0.034(2) 0.023(2) 0.039(3) 0.0074(19) -0.017(2) -0.0131(17)
C31 0.034(2) 0.031(3) 0.043(3) 0.011(2) -0.017(2) -0.017(2)
C32 0.030(3) 0.034(3) 0.062(5) 0.018(3) -0.016(3) -0.016(2)
C33 0.029(3) 0.031(3) 0.051(5) 0.011(3) 0.000(3) -0.009(3)
C34 0.039(3) 0.024(3) 0.031(3) 0.006(2) -0.001(3) -0.011(2)
C35 0.032(2) 0.020(2) 0.025(3) 0.0065(19) -0.006(2) -0.0119(19)
C36 0.042(3) 0.021(2) 0.028(3) 0.0077(19) -0.015(2) -0.0156(19)
C37 0.067(4) 0.029(3) 0.035(3) 0.009(2) -0.024(3) -0.026(3)
C38 0.087(4) 0.038(3) 0.059(4) 0.017(3) -0.049(3) -0.037(3)
C39 0.074(3) 0.040(3) 0.082(5) 0.027(3) -0.058(3) -0.036(3)
C40 0.043(3) 0.031(3) 0.067(4) 0.015(3) -0.032(3) -0.020(2)
C41 0.084(5) 0.035(3) 0.031(3) 0.000(3) -0.016(4) -0.026(4)
C42 0.060(5) 0.033(3) 0.032(4) -0.003(3) 0.002(4) -0.016(3)
P10 0.0347(6) 0.0307(7) 0.0348(8) 0.0084(6) -0.0162(6) -0.0158(6)
F10 0.066(2) 0.052(3) 0.097(4) 0.024(3) -0.058(2) -0.026(2)
F11 0.066(2) 0.058(3) 0.092(4) 0.020(3) -0.057(2) -0.020(2)
F12 0.053(3) 0.048(3) 0.079(4) 0.031(3) -0.033(3) -0.035(2)
F13 0.078(3) 0.064(3) 0.094(5) 0.044(3) -0.049(3) -0.054(2)
F14 0.061(4) 0.086(5) 0.053(4) -0.027(4) -0.011(3) -0.027(4)
F15 0.050(3) 0.083(5) 0.050(4) -0.023(4) -0.009(3) -0.022(4)
F12' 0.169(15) 0.039(14) 0.24(3) 0.023(15) -0.179(15) -0.034(13)
F13' 0.15(2) 0.030(13) 0.30(5) 0.00(2) -0.17(2) -0.019(15)
F14' 0.046(16) 0.22(5) 0.047(15) 0.06(2) -0.013(13) -0.01(3)
F15' 0.11(3) 0.11(3) 0.06(2) 0.03(2) 0.01(2) 0.00(3)
C100 0.058(7) 0.153(17) 0.060(12) -0.036(12) -0.007(9) -0.064(10)
Cl1 0.161(6) 0.097(5) 0.098(5) 0.013(4) -0.058(5) -0.071(4)
Cl2 0.104(4) 0.186(11) 0.132(6) 0.005(7) -0.079(4) -0.047(6)
C200 0.079(11) 0.065(12) 0.078(11) 0.037(9) -0.055(9) -0.013(10)
C201 0.042(6) 0.052(8) 0.016(5) -0.004(5) -0.001(5) -0.020(6)
O202 0.15(2) 0.14(2) 0.12(2) 0.00(2) 0.01(2) -0.01(2)
C203 0.042(9) 0.077(14) 0.072(14) -0.021(11) -0.020(9) -0.017(10)
C204 0.16(3) 0.12(3) 0.065(19) 0.007(19) -0.02(2) -0.07(2)

loop_
_atom_type_symbol
_atom_type_description
_atom_type_scat_dispersion_real
_atom_type_scat_dispersion_imag
_atom_type_scat_source
C C 0.0033 0.0016 'International Tables Vol C Tables 4.2.6.8 and 6.1.1.4'
H H 0.0000 0.0000 'International Tables Vol C Tables 4.2.6.8 and 6.1.1.4'
N N 0.0061 0.0033 'International Tables Vol C Tables 4.2.6.8 and 6.1.1.4'
O O 0.0106 0.0060 'International Tables Vol C Tables 4.2.6.8 and 6.1.1.4'
F F 0.0171 0.0103 'International Tables Vol C Tables 4.2.6.8 and 6.1.1.4'
P P 0.1023 0.0942 'International Tables Vol C Tables 4.2.6.8 and 6.1.1.4'
Cl Cl 0.1484 0.1585 'International Tables Vol C Tables 4.2.6.8 and 6.1.1.4'
Cu Cu 0.3201 1.2651 'International Tables Vol C Tables 4.2.6.8 and 6.1.1.4'

loop_
_geom_angle_atom_site_label_1
_geom_angle_atom_site_label_2
_geom_angle_atom_site_label_3
_geom_angle
N2 Cu1 N1 82.0(2)
N2 Cu1 P2 125.61(19)
N1 Cu1 P2 127.33(19)
N2 Cu1 P1 117.06(18)
N1 Cu1 P1 122.08(18)
P2 Cu1 P1 87.14(7)
C7 P1 C2 102.9(3)
C7 P1 C13 104.5(3)
C2 P1 C13 105.8(3)
C7 P1 Cu1 117.9(2)
C2 P1 Cu1 101.6(2)
C13 P1 Cu1 121.7(2)
C19 P2 C25 104.9(4)
C19 P2 C1 104.7(4)
C25 P2 C1 103.4(3)
C19 P2 Cu1 107.0(2)
C25 P2 Cu1 132.2(3)
C1 P2 Cu1 101.8(3)
C6 C1 C2 119.4(7)
C6 C1 P2 122.6(6)
C2 C1 P2 118.1(5)
C3 C2 C1 119.4(6)
C3 C2 P1 123.4(6)
C1 C2 P1 117.2(5)
C4 C3 C2 120.6(8)
C4 C3 H3A 119.7
C2 C3 H3A 119.7
C3 C4 C5 120.1(7)
C3 C4 H4A 120.0
C5 C4 H4A 120.0
C4 C5 C6 120.0(7)
C4 C5 H5A 120.0
C6 C5 H5A 120.0
C5 C6 C1 120.6(8)
C5 C6 H6A 119.7
C1 C6 H6A 119.7
C12 C7 C8 119.1(8)
C12 C7 P1 118.0(6)
C8 C7 P1 123.0(6)
C9 C8 C7 120.1(7)
C9 C8 H8A 119.9
C7 C8 H8A 119.9
C10 C9 C8 120.3(7)
C10 C9 H9A 119.8
C8 C9 H9A 119.8
C9 C10 C11 120.1(9)
C9 C10 H10A 119.9
C11 C10 H10A 119.9
C10 C11 C12 120.0(7)
C10 C11 H11A 120.0
C12 C11 H11A 120.0
C11 C12 C7 120.4(7)
C11 C12 H12A 119.8
C7 C12 H12A 119.8
C18 C13 C14 118.7(8)
C18 C13 P1 118.3(6)
C14 C13 P1 122.6(7)
C15 C14 C13 120.1(9)
C15 C14 H14A 119.9
C13 C14 H14A 119.9
C16 C15 C14 120.6(9)
C16 C15 H15A 119.7
C14 C15 H15A 119.7
C15 C16 C17 119.7(9)
C15 C16 H16A 120.2
C17 C16 H16A 120.2
C16 C17 C18 120.1(9)
C16 C17 H17A 120.0
C18 C17 H17A 120.0
C17 C18 C13 120.8(8)
C17 C18 H18A 119.6
C13 C18 H18A 119.6
C20 C19 C24 118.5(9)
C20 C19 P2 123.4(6)
C24 C19 P2 117.8(7)
C19 C20 C21 120.5(8)
C19 C20 H20A 119.7
C21 C20 H20A 119.7
C22 C21 C20 120.1(9)
C22 C21 H21A 119.9
C20 C21 H21A 119.9
C21 C22 C23 120.0(11)
C21 C22 H22A 120.0
C23 C22 H22A 120.0
C22 C23 C24 120.1(9)
C22 C23 H23A 120.0
C24 C23 H23A 120.0
C23 C24 C19 120.7(9)
C23 C24 H24A 119.7
C19 C24 H24A 119.7
C30 C25 C26 119.1(8)
C30 C25 P2 118.7(7)
C26 C25 P2 122.3(7)
C25 C26 C27 120.3(10)
C25 C26 H26A 119.9
C27 C26 H26A 119.9
C28 C27 C26 119.9(10)
C28 C27 H27A 120.0
C26 C27 H27A 120.0
C27 C28 C29 120.3(9)
C27 C28 H28A 119.9
C29 C28 H28A 119.9
C28 C29 C30 119.7(11)
C28 C29 H29A 120.1
C30 C29 H29A 120.1
C25 C30 C29 120.7(9)
C25 C30 H30A 119.7
C29 C30 H30A 119.7
C31 N1 C35 117.6(6)
C31 N1 Cu1 131.5(5)
C35 N1 Cu1 110.8(5)
C40 N2 C36 117.5(7)
C40 N2 Cu1 130.6(5)
C36 N2 Cu1 111.8(5)
N1 C31 C32 123.3(8)
N1 C31 H31A 118.4
C32 C31 H31A 118.4
C33 C32 C31 119.3(9)
C33 C32 H32A 120.4
C31 C32 H32A 120.4
C32 C33 C34 119.6(7)
C32 C33 H33A 120.2
C34 C33 H33A 120.2
C33 C34 C35 117.6(8)
C33 C34 C42 123.2(7)
C35 C34 C42 119.2(9)
N1 C35 C34 122.7(8)
N1 C35 C36 117.6(5)
C34 C35 C36 119.7(7)
N2 C36 C37 123.3(8)
N2 C36 C35 117.1(7)
C37 C36 C35 119.6(6)
C38 C37 C36 117.6(7)
C38 C37 C41 123.7(9)
C36 C37 C41 118.7(9)
C39 C38 C37 119.3(9)
C39 C38 H38A 120.4
C37 C38 H38A 120.4
C38 C39 C40 119.6(9)
C38 C39 H39A 120.2
C40 C39 H39A 120.2
N2 C40 C39 122.7(7)
N2 C40 H40A 118.7
C39 C40 H40A 118.7
C42 C41 C37 121.9(9)
C42 C41 H41A 119.1
C37 C41 H41A 119.1
C41 C42 C34 120.9(8)
C41 C42 H42A 119.5
C34 C42 H42A 119.5
F13' P10 F14' 97(4)
F13' P10 F15 123(2)
F14' P10 F15 139(3)
F13' P10 F15' 90(4)
F14' P10 F15' 173(4)
F13' P10 F11 86(2)
F14' P10 F11 102.9(15)
F15 P10 F11 90.9(4)
F15' P10 F11 77(2)
F13' P10 F12 146(2)
F14' P10 F12 53(3)
F15 P10 F12 90.3(5)
F15' P10 F12 120(3)
F11 P10 F12 86.9(4)
F14' P10 F13 126(3)
F15 P10 F13 90.8(5)
F15' P10 F13 61(3)
F11 P10 F13 92.4(5)
F12 P10 F13 178.7(4)
F13' P10 F14 56(2)
F15 P10 F14 179.4(6)
F15' P10 F14 145(2)
F11 P10 F14 88.7(5)
F12 P10 F14 90.1(5)
F13 P10 F14 88.8(5)
F13' P10 F10 94(2)
F14' P10 F10 76.9(15)
F15 P10 F10 89.2(4)
F15' P10 F10 103(2)
F11 P10 F10 179.7(4)
F12 P10 F10 92.8(4)
F13 P10 F10 87.9(4)
F14 P10 F10 91.2(5)
F13' P10 F12' 173(2)
F14' P10 F12' 89(3)
F15 P10 F12' 50.9(17)
F15' P10 F12' 84(3)
F11 P10 F12' 97.3(14)
F13 P10 F12' 140.4(16)
F14 P10 F12' 129.6(18)
F10 P10 F12' 82.6(14)
Cl1 C100 Cl2 155(2)
Cl1 C100 H10C 97.8
Cl2 C100 H10C 97.8
Cl1 C100 H10B 97.8
Cl2 C100 H10B 97.8
H10C C100 H10B 103.7
C201 C200 H20B 109.5
C201 C200 H20C 109.5
H20B C200 H20C 109.5
C201 C200 H20D 109.5
H20B C200 H20D 109.5
H20C C200 H20D 109.5
C200 C201 O202 90(2)
C200 C201 H20E 113.7
O202 C201 H20E 113.7
C200 C201 H20F 113.7
O202 C201 H20F 113.7
H20E C201 H20F 111.0
C201 O202 C203 104(2)
C204 C203 O202 117(3)
C204 C203 H20G 107.9
O202 C203 H20G 107.9
C204 C203 H20H 107.9
O202 C203 H20H 107.9
H20G C203 H20H 107.2
C203 C204 H20I 109.5
C203 C204 H20J 109.5
H20I C204 H20J 109.5
C203 C204 H20K 109.5
H20I C204 H20K 109.5
H20J C204 H20K 109.5

loop_
_geom_bond_atom_site_label_1
_geom_bond_atom_site_label_2
_geom_bond_distance
Cu1 N2 2.037(7)
Cu1 N1 2.053(5)
Cu1 P2 2.240(2)
Cu1 P1 2.2574(19)
P1 C7 1.820(9)
P1 C2 1.823(7)
P1 C13 1.825(8)
P2 C19 1.820(10)
P2 C25 1.825(8)
P2 C1 1.828(7)
C1 C6 1.395(10)
C1 C2 1.405(11)
C2 C3 1.395(9)
C3 C4 1.385(11)
C3 H3A 0.9500
C4 C5 1.385(14)
C4 H4A 0.9500
C5 C6 1.387(11)
C5 H5A 0.9500
C6 H6A 0.9500
C7 C12 1.391(10)
C7 C8 1.394(9)
C8 C9 1.388(13)
C8 H8A 0.9500
C9 C10 1.376(11)
C9 H9A 0.9500
C10 C11 1.381(12)
C10 H10A 0.9500
C11 C12 1.388(14)
C11 H11A 0.9500
C12 H12A 0.9500
C13 C18 1.388(12)
C13 C14 1.394(11)
C14 C15 1.389(13)
C14 H14A 0.9500
C15 C16 1.378(15)
C15 H15A 0.9500
C16 C17 1.381(14)
C16 H16A 0.9500
C17 C18 1.388(13)
C17 H17A 0.9500
C18 H18A 0.9500
C19 C20 1.388(11)
C19 C24 1.399(11)
C20 C21 1.390(16)
C20 H20A 0.9500
C21 C22 1.378(14)
C21 H21A 0.9500
C22 C23 1.381(16)
C22 H22A 0.9500
C23 C24 1.381(17)
C23 H23A 0.9500
C24 H24A 0.9500
C25 C30 1.385(14)
C25 C26 1.393(13)
C26 C27 1.398(13)
C26 H26A 0.9500
C27 C28 1.374(18)
C27 H27A 0.9500
C28 C29 1.387(16)
C28 H28A 0.9500
C29 C30 1.391(14)
C29 H29A 0.9500
C30 H30A 0.9500
N1 C31 1.333(11)
N1 C35 1.357(10)
N2 C40 1.338(11)
N2 C36 1.349(8)
C31 C32 1.392(10)
C31 H31A 0.9500
C32 C33 1.359(15)
C32 H32A 0.9500
C33 C34 1.405(15)
C33 H33A 0.9500
C34 C35 1.405(9)
C34 C42 1.433(14)
C35 C36 1.440(11)
C36 C37 1.407(11)
C37 C38 1.399(15)
C37 C41 1.435(12)
C38 C39 1.363(12)
C38 H38A 0.9500
C39 C40 1.401(14)
C39 H39A 0.9500
C40 H40A 0.9500
C41 C42 1.336(18)
C41 H41A 0.9500
C42 H42A 0.9500
P10 F13' 1.49(4)
P10 F14' 1.54(4)
P10 F15 1.570(8)
P10 F15' 1.57(4)
P10 F11 1.581(7)
P10 F12 1.583(8)
P10 F13 1.587(9)
P10 F14 1.595(8)
P10 F10 1.595(7)
P10 F12' 1.61(4)
C100 Cl1 1.40(3)
C100 Cl2 1.54(3)
C100 H10C 0.9900
C100 H10B 0.9900
C200 C201 1.60(3)
C200 H20B 0.9800
C200 H20C 0.9800
C200 H20D 0.9800
C201 O202 1.64(5)
C201 H20E 0.9900
C201 H20F 0.9900
O202 C203 1.66(6)
C203 C204 1.32(5)
C203 H20G 0.9900
C203 H20H 0.9900
C204 H20I 0.9800
C204 H20J 0.9800
C204 H20K 0.9800
